data_4107339
loop_
_publ_author_name
'Soumya Sarkar'
'Adam R. Carlson'
'Melanie K. Veige'
'Joseph M. Falkowski'
'Khalil A. Abboud'
'Adam S. Veige'

_publ_section_title
;
 Synthesis, Characterization, and Reactivity of a d2, Mo(IV) Complex
 Supported by a New OCO-Trianionic Pincer Ligand
;
_journal_name_full 'Journal of the American Chemical Society'
_journal_page_first 1116
_journal_page_last 1117
_journal_paper_doi 10.1021/ja074901k
_journal_volume 130
_journal_year 2008
_chemical_formula_sum 'C31 H41 Br0 Mo N3 O3'
_chemical_formula_weight 599.61
_chemical_name_systematic
; 
 ? 
;
_space_group_IT_number 14
_symmetry_cell_setting monoclinic
_symmetry_space_group_name_Hall '-P 2ybc'
_symmetry_space_group_name_H-M 'P 1 21/c 1'
_atom_sites_solution_primary direct
_atom_sites_solution_secondary difmap
_audit_creation_method SHELXL-97
_audit_update_record
;
2007-06-09 # Formatted by publCIF
;
_cell_angle_alpha 90.00
_cell_angle_beta 102.000(2)
_cell_angle_gamma 90.00
_cell_formula_units_Z 4
_cell_length_a 11.3721(9)
_cell_length_b 18.4744(14)
_cell_length_c 14.4900(11)
_cell_measurement_reflns_used 37
_cell_measurement_temperature 173(2)
_cell_measurement_theta_max 28.0
_cell_measurement_theta_min 2.0
_cell_volume 2977.7(4)
_computing_cell_refinement 'Bruker SMART v5.624 & SAINT 6.36a (Bruker 1998)'
_computing_data_collection 'Bruker SMART v5.624 (Bruker 1998)'
_computing_data_reduction 'Bruker SHELXTL v6.14 (Bruker 2000)'
_computing_molecular_graphics 'Bruker SHELXTL v6.14'
_computing_publication_material 'Bruker SHELXTL v6.14'
_computing_structure_refinement 'Bruker SHELXTL v6.14'
_computing_structure_solution 'Bruker SHELXTL v6.14'
_diffrn_ambient_temperature 173(2)
_diffrn_measured_fraction_theta_full 0.998
_diffrn_measured_fraction_theta_max 0.998
_diffrn_measurement_device_type 'SMART CCD area detector'
_diffrn_measurement_method '\w scans'
_diffrn_radiation_monochromator graphite
_diffrn_radiation_source 'fine-focus sealed tube'
_diffrn_radiation_type MoK\a
_diffrn_radiation_wavelength 0.71073
_diffrn_reflns_av_R_equivalents 0.0780
_diffrn_reflns_av_sigmaI/netI 0.0810
_diffrn_reflns_limit_h_max 14
_diffrn_reflns_limit_h_min -13
_diffrn_reflns_limit_k_max 24
_diffrn_reflns_limit_k_min -24
_diffrn_reflns_limit_l_max 18
_diffrn_reflns_limit_l_min -16
_diffrn_reflns_number 20093
_diffrn_reflns_theta_full 27.50
_diffrn_reflns_theta_max 27.50
_diffrn_reflns_theta_min 1.81
_diffrn_standards_decay_% 1
_diffrn_standards_number 0
_exptl_absorpt_coefficient_mu 0.475
_exptl_absorpt_correction_T_max 0.9828
_exptl_absorpt_correction_T_min 0.9533
_exptl_absorpt_correction_type integration
_exptl_absorpt_process_details 'based on measured indexed crystal faces, Bruker SHELXTL  v6.12 (Bruker 1998)'
_exptl_crystal_colour yellow
_exptl_crystal_density_diffrn 1.337
_exptl_crystal_description plates
_exptl_crystal_F_000 1256
_exptl_crystal_size_max 0.07
_exptl_crystal_size_mid 0.07
_exptl_crystal_size_min 0.04
_refine_diff_density_max 0.434
_refine_diff_density_min -0.498
_refine_diff_density_rms 0.081
_refine_ls_extinction_method none
_refine_ls_goodness_of_fit_ref 1.022
_refine_ls_hydrogen_treatment mixed
_refine_ls_matrix_type full
_refine_ls_number_parameters 366
_refine_ls_number_reflns 6834
_refine_ls_number_restraints 0
_refine_ls_restrained_S_all 1.022
_refine_ls_R_factor_all 0.0877
_refine_ls_R_factor_gt 0.0539
_refine_ls_shift/su_max 0.005
_refine_ls_shift/su_mean 0.000
_refine_ls_structure_factor_coef Fsqd
_refine_ls_weighting_details 'calc w=1/[s^2^(Fo^2^)+(0.0442P)^2^+1.0590P] where P=(Fo^2^+2Fc^2^)/3'
_refine_ls_weighting_scheme calc
_refine_ls_wR_factor_gt 0.1028
_refine_ls_wR_factor_ref 0.1136
_reflns_number_gt 4947
_reflns_number_total 6834
_reflns_threshold_expression I>2\s(I)
_cod_data_source_file ja074901k-file003.cif
_cod_data_source_block ac24
_cod_database_code 4107339

loop_
_symmetry_equiv_pos_as_xyz
'x, y, z'
'-x, y+1/2, -z+1/2'
'-x, -y, -z'
'x, -y-1/2, z-1/2'

loop_
_atom_site_label
_atom_site_type_symbol
_atom_site_fract_x
_atom_site_fract_y
_atom_site_fract_z
_atom_site_U_iso_or_equiv
_atom_site_adp_type
_atom_site_occupancy
_atom_site_symmetry_multiplicity
_atom_site_calc_flag
_atom_site_refinement_flags
_atom_site_disorder_assembly
_atom_site_disorder_group
Mo1 Mo 0.94936(3) 0.361500(16) 1.31476(2) 0.02600(10) Uani 1 1 d . . .
Br1 Br 0.362(2) 0.3387(13) 0.9767(18) 0.058(6) Uiso 0.02 1 d P A 2
Br2 Br 1.3383(14) 0.5556(8) 1.0513(11) 0.019(3) Uiso 0.02 1 d P B 2
O1 O 0.7919(2) 0.32803(13) 1.24763(17) 0.0340(6) Uani 1 1 d . . .
O2 O 1.0844(2) 0.42914(12) 1.31273(16) 0.0277(5) Uani 1 1 d . . .
O3 O 1.0124(2) 0.31976(13) 1.19041(17) 0.0336(6) Uani 1 1 d . . .
N1 N 0.8925(3) 0.41445(16) 1.41253(19) 0.0314(7) Uani 1 1 d . . .
N2 N 1.0017(3) 0.29038(16) 1.3793(2) 0.0339(7) Uani 1 1 d . . .
N3 N 1.1241(3) 0.25318(15) 1.1120(2) 0.0302(7) Uani 1 1 d . . .
C1 C 0.8624(3) 0.45314(18) 1.1477(2) 0.0266(8) Uani 1 1 d . . .
H1 H 0.894(3) 0.4116(17) 1.136(2) 0.018(8) Uiso 1 1 d . . .
C2 C 0.7399(3) 0.46184(18) 1.1457(2) 0.0274(8) Uani 1 1 d . . .
C3 C 0.6978(3) 0.53228(19) 1.1539(3) 0.0341(8) Uani 1 1 d . . .
H3A H 0.6151 0.5404 1.1528 0.056(13) Uiso 1 1 calc R . .
C4 C 0.7773(4) 0.59023(19) 1.1636(3) 0.0362(9) Uani 1 1 d . . .
H4A H 0.7475 0.6380 1.1666 0.043 Uiso 1 1 calc R . .
C5 C 0.8985(3) 0.57964(18) 1.1688(2) 0.0320(8) Uani 1 1 d . . .
H5A H 0.9513 0.6201 1.1767 0.038 Uiso 1 1 calc R . .
C6 C 0.9445(3) 0.51013(18) 1.1626(2) 0.0279(8) Uani 1 1 d . . .
C7 C 0.6592(3) 0.39776(18) 1.1311(2) 0.0285(8) Uani 1 1 d . . .
C8 C 0.6901(3) 0.33295(18) 1.1825(2) 0.0271(7) Uani 1 1 d . . .
C9 C 0.6124(3) 0.27252(19) 1.1683(3) 0.0343(8) Uani 1 1 d . . .
C10 C 0.5076(4) 0.2787(2) 1.0988(3) 0.0457(10) Uani 1 1 d . A .
H10A H 0.4549 0.2384 1.0867 0.055 Uiso 1 1 calc R . .
C11 C 0.4774(4) 0.3411(2) 1.0469(3) 0.0458(10) Uani 1 1 d . . .
H11A H 0.4054 0.3432 1.0000 0.055 Uiso 1 1 calc R A 1
C12 C 0.5523(3) 0.4002(2) 1.0635(3) 0.0365(9) Uani 1 1 d . A .
H12A H 0.5308 0.4434 1.0284 0.044 Uiso 1 1 calc R . .
C13 C 0.6415(3) 0.20298(19) 1.2272(3) 0.0361(9) Uani 1 1 d . . .
C14 C 0.6521(4) 0.2190(2) 1.3326(3) 0.0530(12) Uani 1 1 d . . .
H14A H 0.5764 0.2398 1.3427 0.079 Uiso 1 1 calc R . .
H14B H 0.7176 0.2535 1.3538 0.079 Uiso 1 1 calc R . .
H14C H 0.6689 0.1740 1.3687 0.079 Uiso 1 1 calc R . .
C15 C 0.5439(5) 0.1457(2) 1.2001(4) 0.0809(19) Uani 1 1 d . . .
H15A H 0.4673 0.1648 1.2104 0.121 Uiso 1 1 calc R . .
H15B H 0.5658 0.1025 1.2390 0.121 Uiso 1 1 calc R . .
H15C H 0.5358 0.1331 1.1334 0.121 Uiso 1 1 calc R . .
C16 C 0.7604(4) 0.1703(2) 1.2131(3) 0.0488(11) Uani 1 1 d . . .
H16A H 0.8269 0.2025 1.2407 0.073 Uiso 1 1 calc R . .
H16B H 0.7579 0.1645 1.1455 0.073 Uiso 1 1 calc R . .
H16C H 0.7724 0.1229 1.2441 0.073 Uiso 1 1 calc R . .
C17 C 1.0746(3) 0.49591(17) 1.1703(2) 0.0278(8) Uani 1 1 d . . .
C18 C 1.1414(3) 0.45534(17) 1.2464(2) 0.0271(8) Uani 1 1 d . . .
C19 C 1.2665(3) 0.44565(18) 1.2551(2) 0.0280(8) Uani 1 1 d . . .
C20 C 1.3177(3) 0.47298(19) 1.1829(3) 0.0341(9) Uani 1 1 d . B .
H20A H 1.4011 0.4653 1.1860 0.041 Uiso 1 1 calc R . .
C21 C 1.2525(4) 0.5107(2) 1.1073(3) 0.0374(9) Uani 1 1 d . . .
H21A H 1.2906 0.5277 1.0590 0.045 Uiso 1 1 calc R B 1
C22 C 1.1318(4) 0.52371(19) 1.1019(3) 0.0343(9) Uani 1 1 d . B .
H22A H 1.0876 0.5517 1.0514 0.041 Uiso 1 1 calc R . .
C23 C 1.3452(3) 0.40729(19) 1.3405(3) 0.0316(8) Uani 1 1 d . . .
C24 C 1.4793(3) 0.4102(2) 1.3384(3) 0.0444(10) Uani 1 1 d . . .
H24A H 1.5038 0.4607 1.3339 0.067 Uiso 1 1 calc R . .
H24B H 1.4937 0.3831 1.2837 0.067 Uiso 1 1 calc R . .
H24C H 1.5260 0.3886 1.3964 0.067 Uiso 1 1 calc R . .
C25 C 1.3096(4) 0.3270(2) 1.3440(3) 0.0412(9) Uani 1 1 d . . .
H25A H 1.3611 0.3036 1.3984 0.062 Uiso 1 1 calc R . .
H25B H 1.3196 0.3027 1.2859 0.062 Uiso 1 1 calc R . .
H25C H 1.2254 0.3235 1.3498 0.062 Uiso 1 1 calc R . .
C26 C 1.3294(4) 0.4450(2) 1.4324(3) 0.0420(10) Uani 1 1 d . . .
H26A H 1.3540 0.4958 1.4313 0.063 Uiso 1 1 calc R . .
H26B H 1.3795 0.4206 1.4868 0.063 Uiso 1 1 calc R . .
H26C H 1.2449 0.4425 1.4374 0.063 Uiso 1 1 calc R . .
C27 C 0.8693(4) 0.3866(2) 1.5008(3) 0.0443(10) Uani 1 1 d . . .
H27A H 0.9039 0.4195 1.5523 0.067 Uiso 1 1 calc R . .
H27B H 0.9060 0.3386 1.5132 0.067 Uiso 1 1 calc R . .
H27C H 0.7823 0.3828 1.4964 0.067 Uiso 1 1 calc R . .
C28 C 0.8478(4) 0.4877(2) 1.3940(3) 0.0417(10) Uani 1 1 d . . .
H28A H 0.8778 0.5181 1.4493 0.063 Uiso 1 1 calc R . .
H28B H 0.7597 0.4873 1.3807 0.063 Uiso 1 1 calc R . .
H28C H 0.8756 0.5072 1.3394 0.063 Uiso 1 1 calc R . .
C29 C 1.0628(3) 0.26198(18) 1.1782(2) 0.0301(8) Uani 1 1 d . . .
H29A H 1.0566 0.2224 1.2187 0.036 Uiso 1 1 calc R . .
C30 C 1.1798(4) 0.1841(2) 1.0979(3) 0.0429(10) Uani 1 1 d . . .
H30A H 1.1605 0.1484 1.1426 0.064 Uiso 1 1 calc R . .
H30B H 1.2672 0.1902 1.1085 0.064 Uiso 1 1 calc R . .
H30C H 1.1492 0.1673 1.0333 0.064 Uiso 1 1 calc R . .
C31 C 1.1427(4) 0.3136(2) 1.0517(3) 0.0449(10) Uani 1 1 d . . .
H31A H 1.0724 0.3455 1.0417 0.067 Uiso 1 1 calc R . .
H31B H 1.1539 0.2949 0.9908 0.067 Uiso 1 1 calc R . .
H31C H 1.2143 0.3408 1.0820 0.067 Uiso 1 1 calc R . .

loop_
_atom_site_aniso_label
_atom_site_aniso_U_11
_atom_site_aniso_U_22
_atom_site_aniso_U_33
_atom_site_aniso_U_23
_atom_site_aniso_U_13
_atom_site_aniso_U_12
Mo1 0.02644(16) 0.02749(15) 0.02379(16) 0.00547(14) 0.00461(11) 0.00209(14)
O1 0.0284(14) 0.0333(13) 0.0375(15) 0.0107(11) 0.0002(11) -0.0030(11)
O2 0.0289(13) 0.0305(12) 0.0240(12) 0.0018(10) 0.0061(10) 0.0002(10)
O3 0.0418(15) 0.0298(13) 0.0295(14) 0.0014(11) 0.0085(12) 0.0062(11)
N1 0.0353(18) 0.0368(16) 0.0244(16) 0.0035(13) 0.0114(13) 0.0012(14)
N2 0.0309(17) 0.0376(17) 0.0321(17) 0.0116(14) 0.0037(14) 0.0029(14)
N3 0.0328(17) 0.0272(15) 0.0298(16) -0.0040(13) 0.0047(14) -0.0002(13)
C1 0.035(2) 0.0209(17) 0.0238(18) 0.0013(14) 0.0052(15) 0.0039(15)
C2 0.0299(19) 0.0308(18) 0.0214(17) 0.0077(14) 0.0048(15) 0.0035(15)
C3 0.033(2) 0.035(2) 0.032(2) 0.0038(16) 0.0026(16) 0.0091(17)
C4 0.048(2) 0.0273(18) 0.032(2) 0.0022(16) 0.0059(18) 0.0071(17)
C5 0.041(2) 0.0240(17) 0.029(2) 0.0006(15) 0.0028(16) -0.0038(16)
C6 0.034(2) 0.0289(17) 0.0205(17) 0.0008(14) 0.0044(15) 0.0009(15)
C7 0.0267(19) 0.0298(18) 0.031(2) 0.0019(15) 0.0098(16) 0.0023(15)
C8 0.0239(18) 0.0295(17) 0.0279(19) 0.0026(15) 0.0053(15) 0.0052(14)
C9 0.030(2) 0.0314(19) 0.042(2) 0.0061(17) 0.0081(17) 0.0009(16)
C10 0.032(2) 0.044(2) 0.056(3) 0.010(2) -0.0041(19) -0.0115(19)
C11 0.028(2) 0.056(3) 0.049(3) 0.014(2) -0.0038(18) -0.0031(19)
C12 0.032(2) 0.035(2) 0.041(2) 0.0137(18) 0.0066(17) 0.0089(17)
C13 0.029(2) 0.0291(19) 0.049(2) 0.0091(17) 0.0064(18) 0.0009(16)
C14 0.065(3) 0.044(2) 0.059(3) 0.016(2) 0.033(2) 0.013(2)
C15 0.065(3) 0.043(3) 0.116(5) 0.035(3) -0.023(3) -0.015(3)
C16 0.059(3) 0.038(2) 0.054(3) 0.003(2) 0.022(2) 0.016(2)
C17 0.032(2) 0.0237(16) 0.0285(19) -0.0016(14) 0.0083(15) -0.0022(15)
C18 0.034(2) 0.0249(16) 0.0240(18) -0.0046(14) 0.0087(15) -0.0045(15)
C19 0.0282(19) 0.0252(17) 0.032(2) -0.0064(15) 0.0082(16) -0.0038(15)
C20 0.033(2) 0.036(2) 0.035(2) -0.0087(17) 0.0110(17) -0.0060(17)
C21 0.044(2) 0.040(2) 0.031(2) -0.0050(17) 0.0140(18) -0.0157(18)
C22 0.043(2) 0.0323(19) 0.0266(19) -0.0003(16) 0.0055(17) -0.0076(17)
C23 0.0264(19) 0.0335(19) 0.035(2) -0.0022(16) 0.0069(16) 0.0025(16)
C24 0.027(2) 0.054(2) 0.052(3) 0.000(2) 0.0075(18) 0.0055(19)
C25 0.034(2) 0.036(2) 0.052(3) 0.0027(19) 0.0038(19) 0.0045(18)
C26 0.036(2) 0.054(2) 0.033(2) -0.0063(19) 0.0009(18) 0.005(2)
C27 0.046(3) 0.054(2) 0.037(2) 0.0088(19) 0.018(2) 0.003(2)
C28 0.054(3) 0.037(2) 0.039(2) 0.0026(18) 0.020(2) 0.0096(19)
C29 0.031(2) 0.0275(17) 0.0299(19) 0.0039(15) 0.0032(16) 0.0020(16)
C30 0.046(2) 0.041(2) 0.042(2) -0.0028(19) 0.0092(19) 0.0122(19)
C31 0.068(3) 0.034(2) 0.039(2) -0.0038(18) 0.026(2) -0.012(2)

loop_
_atom_type_symbol
_atom_type_description
_atom_type_scat_dispersion_real
_atom_type_scat_dispersion_imag
_atom_type_scat_source
C C 0.0033 0.0016 'International Tables Vol C Tables 4.2.6.8 and 6.1.1.4'
H H 0.0000 0.0000 'International Tables Vol C Tables 4.2.6.8 and 6.1.1.4'
N N 0.0061 0.0033 'International Tables Vol C Tables 4.2.6.8 and 6.1.1.4'
O O 0.0106 0.0060 'International Tables Vol C Tables 4.2.6.8 and 6.1.1.4'
Mo Mo -1.6832 0.6857 'International Tables Vol C Tables 4.2.6.8 and 6.1.1.4'
Br Br -0.2901 2.4595 'International Tables Vol C Tables 4.2.6.8 and 6.1.1.4'

loop_
_geom_angle_atom_site_label_1
_geom_angle_atom_site_label_2
_geom_angle_atom_site_label_3
_geom_angle
N2 Mo1 N1 97.07(13)
N2 Mo1 O1 102.46(13)
N1 Mo1 O1 96.48(12)
N2 Mo1 O2 108.70(13)
N1 Mo1 O2 94.00(11)
O1 Mo1 O2 145.53(10)
N2 Mo1 O3 92.55(12)
N1 Mo1 O3 169.89(10)
O1 Mo1 O3 84.41(10)
O2 Mo1 O3 79.91(9)
C8 O1 Mo1 154.3(2)
C18 O2 Mo1 136.1(2)
C29 O3 Mo1 130.8(2)
C28 N1 C27 111.9(3)
C28 N1 Mo1 119.5(2)
C27 N1 Mo1 127.8(2)
C29 N3 C30 121.7(3)
C29 N3 C31 120.7(3)
C30 N3 C31 117.7(3)
C6 C1 C2 123.3(3)
C6 C1 H1 114(2)
C2 C1 H1 123(2)
C1 C2 C3 117.5(3)
C1 C2 C7 119.7(3)
C3 C2 C7 122.7(3)
C4 C3 C2 119.9(3)
C4 C3 H3A 120.1
C2 C3 H3A 120.1
C5 C4 C3 121.2(3)
C5 C4 H4A 119.4
C3 C4 H4A 119.4
C4 C5 C6 120.7(3)
C4 C5 H5A 119.6
C6 C5 H5A 119.6
C1 C6 C5 117.1(3)
C1 C6 C17 120.2(3)
C5 C6 C17 122.6(3)
C12 C7 C8 118.8(3)
C12 C7 C2 119.8(3)
C8 C7 C2 121.4(3)
O1 C8 C9 118.3(3)
O1 C8 C7 120.9(3)
C9 C8 C7 120.8(3)
C10 C9 C8 117.1(3)
C10 C9 C13 121.4(3)
C8 C9 C13 121.5(3)
C11 C10 C9 122.7(4)
C11 C10 H10A 118.7
C9 C10 H10A 118.7
C12 C11 C10 119.6(4)
C12 C11 Br1 124.8(10)
C10 C11 Br1 115.7(10)
C12 C11 H11A 120.2
C10 C11 H11A 120.2
Br1 C11 H11A 4.6
C11 C12 C7 121.0(3)
C11 C12 H12A 119.5
C7 C12 H12A 119.5
C15 C13 C16 107.9(4)
C15 C13 C14 107.0(4)
C16 C13 C14 108.6(3)
C15 C13 C9 112.0(3)
C16 C13 C9 110.4(3)
C14 C13 C9 110.7(3)
C13 C14 H14A 109.5
C13 C14 H14B 109.5
H14A C14 H14B 109.5
C13 C14 H14C 109.5
H14A C14 H14C 109.5
H14B C14 H14C 109.5
C13 C15 H15A 109.5
C13 C15 H15B 109.5
H15A C15 H15B 109.5
C13 C15 H15C 109.5
H15A C15 H15C 109.5
H15B C15 H15C 109.5
C13 C16 H16A 109.5
C13 C16 H16B 109.5
H16A C16 H16B 109.5
C13 C16 H16C 109.5
H16A C16 H16C 109.5
H16B C16 H16C 109.5
C22 C17 C18 119.7(3)
C22 C17 C6 119.2(3)
C18 C17 C6 121.2(3)
O2 C18 C19 120.8(3)
O2 C18 C17 118.9(3)
C19 C18 C17 120.2(3)
C20 C19 C18 117.2(3)
C20 C19 C23 120.4(3)
C18 C19 C23 122.4(3)
C21 C20 C19 122.7(4)
C21 C20 H20A 118.7
C19 C20 H20A 118.7
C20 C21 C22 119.9(3)
C20 C21 Br2 112.1(6)
C22 C21 Br2 125.3(6)
C20 C21 H21A 120.1
C22 C21 H21A 120.1
Br2 C21 H21A 17.8
C21 C22 C17 120.1(4)
C21 C22 H22A 119.9
C17 C22 H22A 119.9
C24 C23 C19 112.5(3)
C24 C23 C25 107.6(3)
C19 C23 C25 110.9(3)
C24 C23 C26 107.2(3)
C19 C23 C26 109.5(3)
C25 C23 C26 109.1(3)
C23 C24 H24A 109.5
C23 C24 H24B 109.5
H24A C24 H24B 109.5
C23 C24 H24C 109.5
H24A C24 H24C 109.5
H24B C24 H24C 109.5
C23 C25 H25A 109.5
C23 C25 H25B 109.5
H25A C25 H25B 109.5
C23 C25 H25C 109.5
H25A C25 H25C 109.5
H25B C25 H25C 109.5
C23 C26 H26A 109.5
C23 C26 H26B 109.5
H26A C26 H26B 109.5
C23 C26 H26C 109.5
H26A C26 H26C 109.5
H26B C26 H26C 109.5
N1 C27 H27A 109.5
N1 C27 H27B 109.5
H27A C27 H27B 109.5
N1 C27 H27C 109.5
H27A C27 H27C 109.5
H27B C27 H27C 109.5
N1 C28 H28A 109.5
N1 C28 H28B 109.5
H28A C28 H28B 109.5
N1 C28 H28C 109.5
H28A C28 H28C 109.5
H28B C28 H28C 109.5
O3 C29 N3 123.0(3)
O3 C29 H29A 118.5
N3 C29 H29A 118.5
N3 C30 H30A 109.5
N3 C30 H30B 109.5
H30A C30 H30B 109.5
N3 C30 H30C 109.5
H30A C30 H30C 109.5
H30B C30 H30C 109.5
N3 C31 H31A 109.5
N3 C31 H31B 109.5
H31A C31 H31B 109.5
N3 C31 H31C 109.5
H31A C31 H31C 109.5
H31B C31 H31C 109.5

loop_
_geom_bond_atom_site_label_1
_geom_bond_atom_site_label_2
_geom_bond_distance
Mo1 N2 1.651(3)
Mo1 N1 1.940(3)
Mo1 O1 1.952(2)
Mo1 O2 1.985(2)
Mo1 O3 2.212(2)
Br1 C11 1.48(3)
Br2 C21 1.621(15)
O1 C8 1.336(4)
O2 C18 1.356(4)
O3 C29 1.242(4)
N1 C28 1.451(4)
N1 C27 1.452(4)
N3 C29 1.308(4)
N3 C30 1.458(4)
N3 C31 1.460(4)
C1 C6 1.394(5)
C1 C2 1.396(5)
C1 H1 0.88(3)
C2 C3 1.400(5)
C2 C7 1.486(5)
C3 C4 1.389(5)
C3 H3A 0.9500
C4 C5 1.379(5)
C4 H4A 0.9500
C5 C6 1.397(5)
C5 H5A 0.9500
C6 C17 1.483(5)
C7 C12 1.394(5)
C7 C8 1.415(5)
C8 C9 1.412(5)
C9 C10 1.396(5)
C9 C13 1.540(5)
C10 C11 1.380(5)
C10 H10A 0.9500
C11 C12 1.375(5)
C11 H11A 0.9500
C12 H12A 0.9500
C13 C15 1.524(6)
C13 C16 1.533(5)
C13 C14 1.537(6)
C14 H14A 0.9800
C14 H14B 0.9800
C14 H14C 0.9800
C15 H15A 0.9800
C15 H15B 0.9800
C15 H15C 0.9800
C16 H16A 0.9800
C16 H16B 0.9800
C16 H16C 0.9800
C17 C22 1.392(5)
C17 C18 1.416(5)
C18 C19 1.413(5)
C19 C20 1.393(5)
C19 C23 1.541(5)
C20 C21 1.378(5)
C20 H20A 0.9500
C21 C22 1.380(5)
C21 H21A 0.9500
C22 H22A 0.9500
C23 C24 1.532(5)
C23 C25 1.542(5)
C23 C26 1.546(5)
C24 H24A 0.9800
C24 H24B 0.9800
C24 H24C 0.9800
C25 H25A 0.9800
C25 H25B 0.9800
C25 H25C 0.9800
C26 H26A 0.9800
C26 H26B 0.9800
C26 H26C 0.9800
C27 H27A 0.9800
C27 H27B 0.9800
C27 H27C 0.9800
C28 H28A 0.9800
C28 H28B 0.9800
C28 H28C 0.9800
C29 H29A 0.9500
C30 H30A 0.9800
C30 H30B 0.9800
C30 H30C 0.9800
C31 H31A 0.9800
C31 H31B 0.9800
C31 H31C 0.9800

loop_
_geom_torsion_atom_site_label_1
_geom_torsion_atom_site_label_2
_geom_torsion_atom_site_label_3
_geom_torsion_atom_site_label_4
_geom_torsion
N2 Mo1 O1 C8 -170.2(5)
N1 Mo1 O1 C8 91.1(5)
O2 Mo1 O1 C8 -15.8(6)
O3 Mo1 O1 C8 -78.8(5)
N2 Mo1 O2 C18 115.8(3)
N1 Mo1 O2 C18 -145.4(3)
O1 Mo1 O2 C18 -37.8(4)
O3 Mo1 O2 C18 26.5(3)
N2 Mo1 O3 C29 2.8(3)
N1 Mo1 O3 C29 165.0(6)
O1 Mo1 O3 C29 -99.4(3)
O2 Mo1 O3 C29 111.4(3)
N2 Mo1 N1 C28 173.3(3)
O1 Mo1 N1 C28 -83.2(3)
O2 Mo1 N1 C28 63.9(3)
O3 Mo1 N1 C28 11.3(8)
N2 Mo1 N1 C27 -17.7(3)
O1 Mo1 N1 C27 85.7(3)
O2 Mo1 N1 C27 -127.2(3)
O3 Mo1 N1 C27 -179.7(5)
C6 C1 C2 C3 3.7(5)
C6 C1 C2 C7 -178.9(3)
C1 C2 C3 C4 0.0(5)
C7 C2 C3 C4 -177.3(3)
C2 C3 C4 C5 -2.4(6)
C3 C4 C5 C6 1.3(6)
C2 C1 C6 C5 -4.8(5)
C2 C1 C6 C17 175.8(3)
C4 C5 C6 C1 2.2(5)
C4 C5 C6 C17 -178.4(3)
C1 C2 C7 C12 -130.8(4)
C3 C2 C7 C12 46.4(5)
C1 C2 C7 C8 47.3(5)
C3 C2 C7 C8 -135.5(4)
Mo1 O1 C8 C9 171.3(4)
Mo1 O1 C8 C7 -10.5(7)
C12 C7 C8 O1 179.7(3)
C2 C7 C8 O1 1.6(5)
C12 C7 C8 C9 -2.2(5)
C2 C7 C8 C9 179.7(3)
O1 C8 C9 C10 -179.0(3)
C7 C8 C9 C10 2.8(5)
O1 C8 C9 C13 1.3(5)
C7 C8 C9 C13 -176.8(3)
C8 C9 C10 C11 -1.6(6)
C13 C9 C10 C11 178.0(4)
C9 C10 C11 C12 -0.2(7)
C9 C10 C11 Br1 -179.4(11)
C10 C11 C12 C7 0.9(6)
Br1 C11 C12 C7 -180.0(12)
C8 C7 C12 C11 0.3(5)
C2 C7 C12 C11 178.4(3)
C10 C9 C13 C15 -0.4(6)
C8 C9 C13 C15 179.3(4)
C10 C9 C13 C16 119.9(4)
C8 C9 C13 C16 -60.4(5)
C10 C9 C13 C14 -119.7(4)
C8 C9 C13 C14 59.9(5)
C1 C6 C17 C22 115.1(4)
C5 C6 C17 C22 -64.3(5)
C1 C6 C17 C18 -65.5(4)
C5 C6 C17 C18 115.1(4)
Mo1 O2 C18 C19 -122.2(3)
Mo1 O2 C18 C17 61.0(4)
C22 C17 C18 O2 179.5(3)
C6 C17 C18 O2 0.2(5)
C22 C17 C18 C19 2.7(5)
C6 C17 C18 C19 -176.7(3)
O2 C18 C19 C20 178.8(3)
C17 C18 C19 C20 -4.4(5)
O2 C18 C19 C23 -1.8(5)
C17 C18 C19 C23 175.0(3)
C18 C19 C20 C21 2.6(5)
C23 C19 C20 C21 -176.8(3)
C19 C20 C21 C22 1.1(5)
C19 C20 C21 Br2 163.4(6)
C20 C21 C22 C17 -3.0(5)
Br2 C21 C22 C17 -162.8(7)
C18 C17 C22 C21 1.1(5)
C6 C17 C22 C21 -179.5(3)
C20 C19 C23 C24 5.1(5)
C18 C19 C23 C24 -174.3(3)
C20 C19 C23 C25 -115.5(4)
C18 C19 C23 C25 65.1(4)
C20 C19 C23 C26 124.1(3)
C18 C19 C23 C26 -55.3(4)
Mo1 O3 C29 N3 -160.2(3)
C30 N3 C29 O3 -178.4(3)
C31 N3 C29 O3 3.8(6)
